data_8104817
loop_
_publ_author_name
'Xu, Xindi'
'Ma, Xun'
'Huang, Meifen'
'Li, Tianyu'
'Wu, Qiong'

_publ_section_title
;
 Crystal structure of
 (E)-4-bromo-N&#x2032;-(3-chloro-2-hydroxybenzylidene)benzohydrazide,
 C14H10BrClN2O2
;
_journal_issue 2
_journal_name_full 'Zeitschrift f\"ur Kristallographie - New Crystal Structures'
_journal_page_first 317
_journal_page_last 318
_journal_paper_doi 10.1515/ncrs-2020-0539
_journal_volume 236
_journal_year 2021
_chemical_absolute_configuration ad
_chemical_formula_moiety 'C14 H10 Br Cl N2 O2'
_chemical_formula_sum 'C14 H10 Br Cl N2 O2'
_chemical_formula_weight 353.60
_space_group_crystal_system orthorhombic
_space_group_IT_number 29
_space_group_name_Hall 'P 2c -2ac'
_space_group_name_H-M_alt 'P c a 21'
_atom_sites_solution_hydrogens geom
_atom_sites_solution_primary iterative
_atom_sites_solution_secondary difmap
_cell_angle_alpha 90.00
_cell_angle_beta 90.00
_cell_angle_gamma 90.00
_cell_formula_units_Z 4
_cell_length_a 32.4137(12)
_cell_length_b 4.6683(2)
_cell_length_c 8.8873(3)
_cell_measurement_reflns_used 6561
_cell_measurement_temperature 150(2)
_cell_measurement_theta_max 26.28
_cell_measurement_theta_min 2.51
_cell_volume 1344.80(9)
_computing_cell_refinement 'SAINT v8.37A (Bruker, 2015)'
_computing_data_reduction 'SAINT v8.37A (Bruker, 2015)'
_computing_molecular_graphics 'Olex2 (Dolomanov et al., 2009)'
_computing_publication_material 'Olex2 (Dolomanov et al., 2009)'
_computing_structure_refinement 'XL (Sheldrick, 2008)'
_computing_structure_solution 'olex2.solve (Bourhis et al., 2015)'
_diffrn_ambient_temperature 150.0
_diffrn_measured_fraction_theta_full 0.998
_diffrn_measured_fraction_theta_max 0.998
_diffrn_measurement_device_type 'Bruker APEX-II CCD'
_diffrn_measurement_method '\f and \w scans'
_diffrn_radiation_monochromator graphite
_diffrn_radiation_type MoK\a
_diffrn_radiation_wavelength 0.71073
_diffrn_reflns_av_R_equivalents 0.0374
_diffrn_reflns_av_unetI/netI 0.0365
_diffrn_reflns_limit_h_max 40
_diffrn_reflns_limit_h_min -40
_diffrn_reflns_limit_k_max 5
_diffrn_reflns_limit_k_min -5
_diffrn_reflns_limit_l_max 11
_diffrn_reflns_limit_l_min -11
_diffrn_reflns_number 17170
_diffrn_reflns_theta_full 26.39
_diffrn_reflns_theta_max 26.39
_diffrn_reflns_theta_min 2.51
_diffrn_source 'fine-focus sealed tube'
_diffrn_source_current 30.0
_diffrn_source_power 1.5
_diffrn_source_voltage 50.0
_diffrn_standards_number 0
_exptl_absorpt_coefficient_mu 3.257
_exptl_absorpt_correction_T_max 0.0276
_exptl_absorpt_correction_T_min 0.0091
_exptl_absorpt_correction_type multi-scan
_exptl_absorpt_process_details
;
SADABS-2016/2 (Bruker,2016/2) was used for absorption correction.
wR2(int) was 0.1003 before and 0.0699 after correction.
The Ratio of minimum to maximum transmission is 0.3297.
The \l/2 correction factor is Not present.
;
_exptl_crystal_colour 'clear light colourless'
_exptl_crystal_colour_lustre clear
_exptl_crystal_colour_modifier light
_exptl_crystal_colour_primary colourless
_exptl_crystal_density_diffrn 1.746
_exptl_crystal_density_method 'not measured'
_exptl_crystal_description plate
_exptl_crystal_F_000 704
_exptl_crystal_size_max 0.2
_exptl_crystal_size_mid 0.2
_exptl_crystal_size_min 0.18
_refine_diff_density_max 0.274
_refine_diff_density_min -0.194
_refine_diff_density_rms 0.045
_refine_ls_abs_structure_details 'Flack H D (1983), Acta Cryst. A39, 876-881'
_refine_ls_abs_structure_Flack -0.003(8)
_refine_ls_extinction_method none
_refine_ls_goodness_of_fit_ref 1.039
_refine_ls_hydrogen_treatment constr
_refine_ls_matrix_type full
_refine_ls_number_parameters 182
_refine_ls_number_reflns 2726
_refine_ls_number_restraints 1
_refine_ls_restrained_S_all 1.039
_refine_ls_R_factor_all 0.0277
_refine_ls_R_factor_gt 0.0239
_refine_ls_shift/su_max 0.001
_refine_ls_shift/su_mean 0.000
_refine_ls_structure_factor_coef Fsqd
_refine_ls_weighting_details 'calc w=1/[\s^2^(Fo^2^)+(0.0283P)^2^+0.0587P] where P=(Fo^2^+2Fc^2^)/3'
_refine_ls_weighting_scheme calc
_refine_ls_wR_factor_gt 0.0594
_refine_ls_wR_factor_ref 0.0611
_reflns_number_gt 2518
_reflns_number_total 2726
_reflns_threshold_expression >2sigma(I)
_cod_data_source_file suppl_j_ncrs-2020-0539_suppl.cif
_cod_data_source_block A3
_cod_database_code 8104817
_olex2_refinement_description
;
1. Fixed Uiso
 At 1.2 times of:
  All C(H) groups, All N(H) groups
 At 1.5 times of:
  All O(H) groups
2.a Aromatic/amide H refined with riding coordinates:
 C11(H11), C10(H10), N2(H2), C7(H7), C4(H4), C14(H14), C13(H13), C3(H3), C2(H2A)
2.b Idealised tetrahedral OH refined as rotating group:
 O1(H1)
;
_olex2_submission_special_instructions 'No special instructions were received'

loop_
_space_group_symop_id
_space_group_symop_operation_xyz
1 'x, y, z'
2 '-x, -y, z+1/2'
3 '-x+1/2, y, z+1/2'
4 'x+1/2, -y, z'

loop_
_atom_site_label
_atom_site_type_symbol
_atom_site_fract_x
_atom_site_fract_y
_atom_site_fract_z
_atom_site_U_iso_or_equiv
_atom_site_adp_type
_atom_site_occupancy
_atom_site_calc_flag
_atom_site_disorder_assembly
_atom_site_disorder_group
_atom_site_refinement_flags_posn
Br1 Br 0.452101(8) 0.37299(7) 0.37825(5) 0.05116(10) Uani 1 d . . .
C1 C 0.77455(9) 0.2614(5) 0.2959(3) 0.0323(5) Uani 1 d . . .
C2 C 0.80327(9) 0.4113(5) 0.2085(3) 0.0344(6) Uani 1 d . . .
H2A H 0.7938 0.5528 0.1399 0.041 Uiso 1 calc . . R
C3 C 0.84509(9) 0.3579(6) 0.2199(3) 0.0375(6) Uani 1 d . . .
H3 H 0.8641 0.4590 0.1581 0.045 Uiso 1 calc . . R
C4 C 0.85917(9) 0.1562(6) 0.3219(3) 0.0357(6) Uani 1 d . . .
H4 H 0.8879 0.1186 0.3305 0.043 Uiso 1 calc . . R
C5 C 0.83119(8) 0.0094(5) 0.4114(3) 0.0324(5) Uani 1 d . . .
C6 C 0.78870(8) 0.0523(5) 0.3986(3) 0.0310(5) Uani 1 d . . .
C7 C 0.73095(9) 0.3248(5) 0.2820(3) 0.0348(6) Uani 1 d . . .
H7 H 0.7220 0.4832 0.2234 0.042 Uiso 1 calc . . R
C8 C 0.63575(7) 0.0391(5) 0.3868(4) 0.0326(5) Uani 1 d . . .
C9 C 0.59170(7) 0.1319(5) 0.3837(4) 0.0326(4) Uani 1 d . . .
C10 C 0.57672(9) 0.3278(6) 0.2802(3) 0.0384(6) Uani 1 d . . .
H10 H 0.5950 0.4132 0.2097 0.046 Uiso 1 calc . . R
C11 C 0.53526(9) 0.4003(6) 0.2786(4) 0.0419(6) Uani 1 d . . .
H11 H 0.5250 0.5347 0.2076 0.050 Uiso 1 calc . . R
C12 C 0.50908(8) 0.2746(5) 0.3814(4) 0.0376(5) Uani 1 d . . .
C13 C 0.52331(10) 0.0784(6) 0.4854(4) 0.0441(7) Uani 1 d . . .
H13 H 0.5049 -0.0050 0.5562 0.053 Uiso 1 calc . . R
C14 C 0.56461(10) 0.0046(6) 0.4853(3) 0.0408(6) Uani 1 d . . .
H14 H 0.5746 -0.1336 0.5549 0.049 Uiso 1 calc . . R
Cl1 Cl 0.84879(2) -0.23586(15) 0.54354(8) 0.03891(15) Uani 1 d . . .
N1 N 0.70466(7) 0.1655(4) 0.3493(2) 0.0329(5) Uani 1 d . . .
N2 N 0.66363(7) 0.2374(4) 0.3396(3) 0.0325(5) Uani 1 d . . .
H2 H 0.6557 0.4048 0.3044 0.039 Uiso 1 calc . . R
O1 O 0.76313(6) -0.1055(4) 0.4846(2) 0.0365(4) Uani 1 d . . .
H1 H 0.7386 -0.0615 0.4653 0.055 Uiso 1 calc . . GR
O2 O 0.64574(6) -0.2015(4) 0.4268(2) 0.0386(4) Uani 1 d . . .

loop_
_atom_site_aniso_label
_atom_site_aniso_U_11
_atom_site_aniso_U_22
_atom_site_aniso_U_33
_atom_site_aniso_U_23
_atom_site_aniso_U_13
_atom_site_aniso_U_12
Br1 0.03092(13) 0.0703(2) 0.05226(16) -0.01194(18) -0.00055(16) 0.00149(13)
Cl1 0.0390(3) 0.0418(3) 0.0359(3) 0.0034(3) -0.0024(3) 0.0076(3)
O1 0.0328(10) 0.0379(10) 0.0389(9) 0.0061(8) 0.0014(8) 0.0031(8)
C8 0.0377(12) 0.0314(12) 0.0286(11) -0.0028(13) -0.0006(13) 0.0016(9)
C11 0.0347(14) 0.0480(16) 0.0429(15) 0.0034(12) -0.0040(12) 0.0013(12)
N1 0.0311(10) 0.0315(10) 0.0360(13) -0.0033(9) 0.0000(9) 0.0027(8)
O2 0.0434(11) 0.0302(9) 0.0422(11) 0.0015(8) 0.0013(8) 0.0048(8)
C10 0.0329(14) 0.0423(14) 0.0400(14) 0.0046(12) 0.0021(11) -0.0018(11)
N2 0.0297(11) 0.0297(10) 0.0382(12) 0.0020(8) -0.0007(9) 0.0044(8)
C9 0.0365(11) 0.0267(11) 0.0348(11) -0.0040(11) 0.0019(15) -0.0008(9)
C12 0.0300(11) 0.0442(13) 0.0387(12) -0.0085(17) 0.0016(13) 0.0002(9)
C6 0.0325(11) 0.0288(11) 0.0316(14) -0.0027(11) 0.0004(11) -0.0007(8)
C7 0.0380(14) 0.0317(13) 0.0345(14) -0.0020(11) -0.0047(11) 0.0036(10)
C5 0.0381(13) 0.0290(11) 0.0302(14) -0.0023(9) -0.0011(10) 0.0030(10)
C4 0.0303(13) 0.0364(13) 0.0403(13) -0.0057(11) -0.0019(10) 0.0004(10)
C14 0.0464(17) 0.0349(14) 0.0411(14) 0.0050(13) 0.0036(12) 0.0026(12)
C13 0.0428(17) 0.0457(17) 0.0439(15) 0.0014(13) 0.0084(13) -0.0025(12)
C3 0.0365(14) 0.0405(15) 0.0355(13) -0.0024(12) 0.0044(11) -0.0049(11)
C1 0.0350(14) 0.0302(12) 0.0319(13) -0.0043(11) -0.0023(11) 0.0015(10)
C2 0.0399(15) 0.0303(12) 0.0330(12) 0.0006(10) -0.0021(11) 0.0012(10)

loop_
_atom_type_symbol
_atom_type_description
_atom_type_scat_dispersion_real
_atom_type_scat_dispersion_imag
_atom_type_scat_source
C C 0.0033 0.0016 'International Tables Vol C Tables 4.2.6.8 and 6.1.1.4'
H H 0.0000 0.0000 'International Tables Vol C Tables 4.2.6.8 and 6.1.1.4'
Br Br -0.2901 2.4595 'International Tables Vol C Tables 4.2.6.8 and 6.1.1.4'
Cl Cl 0.1484 0.1585 'International Tables Vol C Tables 4.2.6.8 and 6.1.1.4'
N N 0.0061 0.0033 'International Tables Vol C Tables 4.2.6.8 and 6.1.1.4'
O O 0.0106 0.0060 'International Tables Vol C Tables 4.2.6.8 and 6.1.1.4'

loop_
_geom_angle_atom_site_label_1
_geom_angle_atom_site_label_2
_geom_angle_atom_site_label_3
_geom_angle
_geom_angle_site_symmetry_1
_geom_angle_site_symmetry_3
C6 O1 H1 109.5 . .
O2 C8 N2 122.6(2) . .
O2 C8 C9 121.7(2) . .
N2 C8 C9 115.6(2) . .
C10 C11 H11 120.4 . .
C12 C11 H11 120.4 . .
C12 C11 C10 119.1(3) . .
C7 N1 N2 118.3(2) . .
C11 C10 H10 119.7 . .
C9 C10 C11 120.5(3) . .
C9 C10 H10 119.7 . .
C8 N2 N1 117.2(2) . .
C8 N2 H2 121.4 . .
N1 N2 H2 121.4 . .
C10 C9 C8 122.6(3) . .
C10 C9 C14 119.4(2) . .
C14 C9 C8 117.9(3) . .
C11 C12 Br1 119.0(2) . .
C11 C12 C13 121.4(3) . .
C13 C12 Br1 119.6(2) . .
O1 C6 C5 118.8(2) . .
O1 C6 C1 123.0(2) . .
C5 C6 C1 118.2(2) . .
N1 C7 H7 120.3 . .
N1 C7 C1 119.4(2) . .
C1 C7 H7 120.3 . .
C6 C5 Cl1 118.28(19) . .
C4 C5 Cl1 119.9(2) . .
C4 C5 C6 121.8(2) . .
C5 C4 H4 120.1 . .
C3 C4 C5 119.7(3) . .
C3 C4 H4 120.1 . .
C9 C14 H14 119.8 . .
C13 C14 C9 120.3(3) . .
C13 C14 H14 119.8 . .
C12 C13 C14 119.2(3) . .
C12 C13 H13 120.4 . .
C14 C13 H13 120.4 . .
C4 C3 H3 120.2 . .
C2 C3 C4 119.6(3) . .
C2 C3 H3 120.2 . .
C6 C1 C7 120.8(2) . .
C2 C1 C6 119.2(2) . .
C2 C1 C7 120.0(2) . .
C3 C2 C1 121.5(3) . .
C3 C2 H2A 119.3 . .
C1 C2 H2A 119.3 . .

loop_
_geom_bond_atom_site_label_1
_geom_bond_atom_site_label_2
_geom_bond_distance
_geom_bond_site_symmetry_2
Br1 C12 1.903(2) .
Cl1 C5 1.736(2) .
O1 H1 0.8400 .
O1 C6 1.347(3) .
C8 O2 1.222(3) .
C8 N2 1.360(3) .
C8 C9 1.492(3) .
C11 H11 0.9500 .
C11 C10 1.386(4) .
C11 C12 1.378(4) .
N1 N2 1.374(3) .
N1 C7 1.279(3) .
C10 H10 0.9500 .
C10 C9 1.385(4) .
N2 H2 0.8800 .
C9 C14 1.392(4) .
C12 C13 1.381(4) .
C6 C5 1.396(3) .
C6 C1 1.413(4) .
C7 H7 0.9500 .
C7 C1 1.449(4) .
C5 C4 1.388(4) .
C4 H4 0.9500 .
C4 C3 1.384(4) .
C14 H14 0.9500 .
C14 C13 1.382(5) .
C13 H13 0.9500 .
C3 H3 0.9500 .
C3 C2 1.382(4) .
C1 C2 1.400(4) .
C2 H2A 0.9500 .

loop_
_geom_torsion_atom_site_label_1
_geom_torsion_atom_site_label_2
_geom_torsion_atom_site_label_3
_geom_torsion_atom_site_label_4
_geom_torsion
_geom_torsion_site_symmetry_1
_geom_torsion_site_symmetry_2
_geom_torsion_site_symmetry_3
_geom_torsion_site_symmetry_4
Br1 C12 C13 C14 178.9(2) . . . .
Cl1 C5 C4 C3 -178.0(2) . . . .
O1 C6 C5 Cl1 -2.6(3) . . . .
O1 C6 C5 C4 177.3(2) . . . .
O1 C6 C1 C7 2.4(4) . . . .
O1 C6 C1 C2 -178.6(2) . . . .
C8 C9 C14 C13 -178.7(3) . . . .
C11 C10 C9 C8 177.8(3) . . . .
C11 C10 C9 C14 0.9(4) . . . .
C11 C12 C13 C14 -0.6(4) . . . .
N1 C7 C1 C6 -8.8(4) . . . .
N1 C7 C1 C2 172.2(2) . . . .
O2 C8 N2 N1 -5.0(4) . . . .
O2 C8 C9 C10 -148.3(3) . . . .
O2 C8 C9 C14 28.7(4) . . . .
C10 C11 C12 Br1 -179.7(2) . . . .
C10 C11 C12 C13 -0.1(4) . . . .
C10 C9 C14 C13 -1.6(4) . . . .
N2 C8 C9 C10 30.5(4) . . . .
N2 C8 C9 C14 -152.5(3) . . . .
N2 N1 C7 C1 177.3(2) . . . .
C9 C8 N2 N1 176.2(2) . . . .
C9 C14 C13 C12 1.5(4) . . . .
C12 C11 C10 C9 0.0(4) . . . .
C6 C5 C4 C3 2.1(4) . . . .
C6 C1 C2 C3 0.4(4) . . . .
C7 N1 N2 C8 167.9(2) . . . .
C7 C1 C2 C3 179.4(2) . . . .
C5 C6 C1 C7 -177.3(2) . . . .
C5 C6 C1 C2 1.7(4) . . . .
C5 C4 C3 C2 0.1(4) . . . .
C4 C3 C2 C1 -1.4(4) . . . .
C1 C6 C5 Cl1 177.16(19) . . . .
C1 C6 C5 C4 -2.9(4) . . . .
